data_7223305
loop_
_publ_author_name
'Mahmoudi, Ghodrat'
'Bauz\'a, Antonio'
'Rodr\'iguez-Di\'eguez, Antonio'
'Garczarek, Piotr'
'Kaminsky, Werner'
'Frontera, Antonio'

_publ_section_title
;
 Synthesis, X-ray characterization, DFT calculations and Hirshfeld surface
 analysis studies of carbohydrazone based on Zn(ii) complexes
;
_journal_issue 1
_journal_name_full CrystEngComm
_journal_page_first 102
_journal_paper_doi 10.1039/C5CE01915J
_journal_volume 18
_journal_year 2016
_chemical_formula_moiety 'C60 H60 N24 O4 Zn4, 4(N O3), 4(C H4 O)'
_chemical_formula_sum 'C64 H76 N28 O20 Zn4'
_chemical_formula_weight 1819.01
_chemical_name_systematic
;
 ? 
;
_space_group_crystal_system tetragonal
_space_group_IT_number 86
_space_group_name_Hall '-P 4bc'
_space_group_name_H-M_alt 'P 42/n'
_symmetry_space_group_name_Hall '-P 4bc'
_symmetry_space_group_name_H-M 'P 42/n :2'
_atom_sites_solution_hydrogens geom
_atom_sites_solution_primary direct
_atom_sites_solution_secondary difmap
_audit_creation_date 2011-10-14
_audit_creation_method
;
  Olex2 1.1
  (compiled Sep  7 2011 21:07:27, GUI svn.r3853)
;
_audit_update_record
;
2015-09-21 deposited with the CCDC.
2015-11-18 downloaded from the CCDC.
;
_cell_angle_alpha 90.00
_cell_angle_beta 90.00
_cell_angle_gamma 90.00
_cell_formula_units_Z 2
_cell_length_a 13.836(2)
_cell_length_b 13.836(2)
_cell_length_c 19.957(3)
_cell_measurement_reflns_used 9891
_cell_measurement_temperature 170(2)
_cell_measurement_theta_max 30.17
_cell_measurement_theta_min 2.52
_cell_volume 3820.5(10)
_computing_cell_refinement 'Bruker SMART'
_computing_data_collection 'Bruker SMART'
_computing_data_reduction 'Bruker SAINT'
_computing_molecular_graphics
;
O. V. Dolomanov, L. J. Bourhis, R. J. Gildea, J. A. K. Howard and H. Puschmann,
OLEX2: a complete structure solution, refinement and analysis program.
J. Appl. Cryst. (2009). 42, 339-341.
;
_computing_publication_material
;
O. V. Dolomanov, L. J. Bourhis, R. J. Gildea, J. A. K. Howard and H. Puschmann,
OLEX2: a complete structure solution, refinement and analysis program.
J. Appl. Cryst. (2009). 42, 339-341.
;
_computing_structure_refinement
;
XL, G.M. Sheldrick, Acta Cryst.
(2008). A64, 112-122
;
_computing_structure_solution 'SHELXS-97 (Sheldrick, 2008)'
_diffrn_ambient_temperature 170.15
_diffrn_measured_fraction_theta_full 0.999
_diffrn_measured_fraction_theta_max 0.999
_diffrn_measurement_device_type 'Bruker APEX-II CCD'
_diffrn_measurement_method '\f and \w scans'
_diffrn_radiation_monochromator graphite
_diffrn_radiation_type MoK\a
_diffrn_radiation_wavelength 0.71073
_diffrn_reflns_av_R_equivalents 0.0558
_diffrn_reflns_av_unetI/netI 0.0162
_diffrn_reflns_limit_h_max 15
_diffrn_reflns_limit_h_min -17
_diffrn_reflns_limit_k_max 17
_diffrn_reflns_limit_k_min -17
_diffrn_reflns_limit_l_max 24
_diffrn_reflns_limit_l_min -24
_diffrn_reflns_number 96597
_diffrn_reflns_theta_full 26.36
_diffrn_reflns_theta_max 26.36
_diffrn_reflns_theta_min 2.08
_diffrn_source 'fine-focus sealed tube'
_exptl_absorpt_coefficient_mu 1.331
_exptl_absorpt_correction_T_max 0.7312
_exptl_absorpt_correction_T_min 0.6678
_exptl_absorpt_correction_type multi-scan
_exptl_absorpt_process_details SADABS
_exptl_crystal_colour pale-yellow
_exptl_crystal_density_diffrn 1.581
_exptl_crystal_density_meas ?
_exptl_crystal_density_method 'not measured'
_exptl_crystal_description 'rectangular blocks'
_exptl_crystal_F_000 1872
_exptl_crystal_size_max 0.33
_exptl_crystal_size_mid 0.32
_exptl_crystal_size_min 0.25
_refine_diff_density_max 0.679
_refine_diff_density_min -0.435
_refine_diff_density_rms 0.080
_refine_ls_extinction_method none
_refine_ls_goodness_of_fit_ref 1.182
_refine_ls_hydrogen_treatment constr
_refine_ls_matrix_type full
_refine_ls_number_parameters 268
_refine_ls_number_reflns 3911
_refine_ls_number_restraints 0
_refine_ls_restrained_S_all 1.182
_refine_ls_R_factor_all 0.0524
_refine_ls_R_factor_gt 0.0427
_refine_ls_shift/su_max 0.000
_refine_ls_shift/su_mean 0.000
_refine_ls_structure_factor_coef Fsqd
_refine_ls_weighting_details 'calc w=1/[\s^2^(Fo^2^)+(0.0432P)^2^+8.0475P] where P=(Fo^2^+2Fc^2^)/3'
_refine_ls_weighting_scheme calc
_refine_ls_wR_factor_gt 0.1123
_refine_ls_wR_factor_ref 0.1207
_reflns_number_gt 3384
_reflns_number_total 3911
_reflns_threshold_expression >2sigma(I)
_cod_data_source_file c5ce01915j2.cif
_cod_data_source_block gm938g
_cod_depositor_comments
;
The following automatic conversions were performed:

'_exptl_crystal_density_meas' value 'not measured' was changed to '?'
- the value is perceived as not measured.

Automatic conversion script
Id: cif_fix_values 4268 2015-11-12 08:31:59Z antanas 

 Adding full bibliography for 7223305--7223309.cif.
;
_cod_original_cell_volume 3820.7(10)
_cod_database_code 7223305

loop_
_space_group_symop_id
_space_group_symop_operation_xyz
1 'x, y, z'
2 '-x+1/2, -y+1/2, z'
3 '-y, x+1/2, z+1/2'
4 'y+1/2, -x, z+1/2'
5 '-x, -y, -z'
6 'x-1/2, y-1/2, -z'
7 'y, -x-1/2, -z-1/2'
8 '-y-1/2, x, -z-1/2'

loop_
_atom_site_label
_atom_site_type_symbol
_atom_site_fract_x
_atom_site_fract_y
_atom_site_fract_z
_atom_site_U_iso_or_equiv
_atom_site_adp_type
_atom_site_occupancy
_atom_site_symmetry_multiplicity
_atom_site_calc_flag
_atom_site_refinement_flags
Zn1 Zn 0.68802(2) 0.56246(2) 0.268193(17) 0.02249(13) Uani 1 1 d .
O1 O 0.62678(15) 0.70016(15) 0.29098(10) 0.0229(4) Uani 1 1 d .
C1 C 0.6249(2) 0.7225(2) 0.35292(15) 0.0234(6) Uani 1 1 d .
N4 N 0.5820(2) 0.79912(19) 0.38028(13) 0.0286(6) Uani 1 1 d .
N2 N 0.71062(19) 0.58304(18) 0.37036(13) 0.0254(5) Uani 1 1 d .
N1 N 0.6698(2) 0.66261(19) 0.39773(13) 0.0284(6) Uani 1 1 d .
H1 H 0.6719 0.6749 0.4410 0.034 Uiso 1 1 calc R
N5 N 0.54408(18) 0.85446(18) 0.32961(13) 0.0248(5) Uani 1 1 d .
C9 C 0.4918(2) 0.9283(2) 0.34307(16) 0.0283(7) Uani 1 1 d .
C15 C 0.4630(3) 0.9573(3) 0.41222(19) 0.0453(9) Uani 1 1 d .
H15A H 0.3928 0.9510 0.4171 0.068 Uiso 1 1 calc R
H15B H 0.4819 1.0246 0.4201 0.068 Uiso 1 1 calc R
H15C H 0.4953 0.9154 0.4448 0.068 Uiso 1 1 calc R
C10 C 0.4579(2) 0.9833(2) 0.28412(17) 0.0279(7) Uani 1 1 d .
N6 N 0.48226(19) 0.94616(19) 0.22413(14) 0.0285(6) Uani 1 1 d .
N3 N 0.77862(19) 0.44512(19) 0.29751(14) 0.0286(6) Uani 1 1 d .
C13 C 0.4022(3) 1.0762(3) 0.1693(2) 0.0450(9) Uani 1 1 d .
H13 H 0.3840 1.1073 0.1287 0.054 Uiso 1 1 calc R
C14 C 0.4547(3) 0.9911(3) 0.16874(19) 0.0379(8) Uani 1 1 d .
H14 H 0.4717 0.9636 0.1267 0.045 Uiso 1 1 calc R
C11 C 0.4046(3) 1.0681(3) 0.2885(2) 0.0407(8) Uani 1 1 d .
H11 H 0.3872 1.0941 0.3308 0.049 Uiso 1 1 calc R
C12 C 0.3776(3) 1.1139(3) 0.2301(2) 0.0467(10) Uani 1 1 d .
H12 H 0.3415 1.1722 0.2322 0.056 Uiso 1 1 calc R
C3 C 0.7954(2) 0.4392(2) 0.36406(18) 0.0312(7) Uani 1 1 d .
C7 C 0.8136(3) 0.3770(3) 0.2572(2) 0.0354(8) Uani 1 1 d .
H7 H 0.8017 0.3818 0.2104 0.042 Uiso 1 1 calc R
C4 C 0.8466(3) 0.3623(3) 0.3907(2) 0.0425(9) Uani 1 1 d .
H4 H 0.8571 0.3581 0.4377 0.051 Uiso 1 1 calc R
C2 C 0.7568(2) 0.5201(2) 0.40500(17) 0.0319(7) Uani 1 1 d .
C8 C 0.7727(3) 0.5290(3) 0.47890(19) 0.0470(10) Uani 1 1 d .
H8A H 0.8246 0.5756 0.4874 0.070 Uiso 1 1 calc R
H8B H 0.7909 0.4659 0.4973 0.070 Uiso 1 1 calc R
H8C H 0.7131 0.5513 0.5004 0.070 Uiso 1 1 calc R
C6 C 0.8668(3) 0.2992(3) 0.2811(2) 0.0443(9) Uani 1 1 d .
H6 H 0.8920 0.2521 0.2512 0.053 Uiso 1 1 calc R
C5 C 0.8822(3) 0.2919(3) 0.3485(2) 0.0499(10) Uani 1 1 d .
H5 H 0.9172 0.2386 0.3662 0.060 Uiso 1 1 calc R
N8 N 0.7500 0.2500 0.0873(3) 0.0645(15) Uani 1 2 d S
O6 O 0.6756(4) 0.2535(4) 0.1173(3) 0.1122(17) Uani 1 1 d .
O3 O 0.2695(2) 0.1749(2) 0.03600(14) 0.0558(8) Uani 1 1 d .
N7 N 0.2500 0.2500 0.0680(2) 0.0452(11) Uani 1 2 d S
O4 O 0.2500 0.2500 0.12840(19) 0.0786(18) Uani 1 2 d S
O2 O 0.3710(3) 0.8885(3) 1.03046(19) 0.0725(10) Uani 1 1 d .
H2 H 0.3417 0.8399 1.0156 0.109 Uiso 1 1 calc R
C16 C 0.3647(5) 0.9610(4) 0.9860(3) 0.0884(19) Uani 1 1 d .
H16A H 0.3876 0.9386 0.9422 0.133 Uiso 1 1 calc R
H16B H 0.4047 1.0153 1.0011 0.133 Uiso 1 1 calc R
H16C H 0.2973 0.9820 0.9822 0.133 Uiso 1 1 calc R
O5 O 0.7500 0.2500 0.0253(3) 0.115(3) Uani 1 2 d S

loop_
_atom_site_aniso_label
_atom_site_aniso_U_11
_atom_site_aniso_U_22
_atom_site_aniso_U_33
_atom_site_aniso_U_23
_atom_site_aniso_U_13
_atom_site_aniso_U_12
Zn1 0.0236(2) 0.0232(2) 0.0207(2) 0.00050(13) -0.00200(13) -0.00176(13)
O1 0.0256(11) 0.0227(10) 0.0204(10) -0.0008(8) -0.0002(8) 0.0020(8)
C1 0.0236(14) 0.0248(15) 0.0218(14) 0.0023(11) -0.0016(11) -0.0027(11)
N4 0.0360(15) 0.0286(14) 0.0211(13) -0.0011(10) 0.0015(11) 0.0002(11)
N2 0.0281(13) 0.0229(12) 0.0251(13) 0.0022(10) -0.0033(11) -0.0031(10)
N1 0.0373(15) 0.0280(14) 0.0199(12) -0.0002(10) -0.0020(11) 0.0017(11)
N5 0.0253(13) 0.0240(13) 0.0250(13) -0.0021(10) 0.0020(10) -0.0010(10)
C9 0.0265(15) 0.0265(15) 0.0320(17) -0.0057(13) 0.0078(13) -0.0005(12)
C15 0.055(2) 0.044(2) 0.037(2) -0.0088(17) 0.0162(18) 0.0112(18)
C10 0.0201(14) 0.0251(15) 0.0386(17) -0.0033(13) 0.0019(13) 0.0028(12)
N6 0.0260(13) 0.0265(13) 0.0329(14) -0.0006(11) 0.0004(11) 0.0046(11)
N3 0.0270(13) 0.0254(13) 0.0332(14) 0.0023(11) -0.0037(11) -0.0012(10)
C13 0.045(2) 0.038(2) 0.052(2) 0.0057(17) -0.0100(18) 0.0111(17)
C14 0.0399(19) 0.0363(19) 0.0375(19) 0.0025(15) -0.0049(16) 0.0086(15)
C11 0.0340(18) 0.0365(19) 0.051(2) -0.0081(17) 0.0006(16) 0.0071(15)
C12 0.038(2) 0.035(2) 0.067(3) -0.0025(19) -0.0063(19) 0.0156(16)
C3 0.0280(16) 0.0285(16) 0.0371(18) 0.0061(14) -0.0052(14) -0.0014(13)
C7 0.0324(17) 0.0306(17) 0.043(2) -0.0013(15) 0.0003(15) -0.0011(14)
C4 0.044(2) 0.039(2) 0.045(2) 0.0099(17) -0.0101(17) 0.0057(16)
C2 0.0346(17) 0.0305(17) 0.0305(17) 0.0031(13) -0.0087(14) -0.0042(14)
C8 0.063(3) 0.043(2) 0.0350(19) 0.0067(16) -0.0180(18) 0.0081(19)
C6 0.040(2) 0.0348(19) 0.058(2) -0.0041(18) 0.0021(18) 0.0056(16)
C5 0.044(2) 0.037(2) 0.068(3) 0.0083(19) -0.006(2) 0.0119(17)
N8 0.077(4) 0.075(4) 0.042(3) 0.000 0.000 0.002(3)
O6 0.105(4) 0.140(4) 0.091(3) 0.026(3) 0.021(3) 0.029(3)
O3 0.068(2) 0.0582(18) 0.0415(16) -0.0091(14) 0.0021(14) 0.0136(15)
N7 0.038(2) 0.065(3) 0.032(2) 0.000 0.000 0.020(2)
O4 0.120(4) 0.090(4) 0.025(2) 0.000 0.000 0.063(3)
O2 0.087(3) 0.064(2) 0.066(2) 0.0047(18) -0.0133(19) -0.0021(19)
C16 0.115(5) 0.059(3) 0.091(4) 0.024(3) -0.017(4) -0.001(3)
O5 0.167(7) 0.137(6) 0.040(3) 0.000 0.000 -0.086(5)

loop_
_atom_type_symbol
_atom_type_description
_atom_type_scat_dispersion_real
_atom_type_scat_dispersion_imag
_atom_type_scat_source
C C 0.0033 0.0016 'International Tables Vol C Tables 4.2.6.8 and 6.1.1.4'
H H 0.0000 0.0000 'International Tables Vol C Tables 4.2.6.8 and 6.1.1.4'
N N 0.0061 0.0033 'International Tables Vol C Tables 4.2.6.8 and 6.1.1.4'
O O 0.0106 0.0060 'International Tables Vol C Tables 4.2.6.8 and 6.1.1.4'
Zn Zn 0.2839 1.4301 'International Tables Vol C Tables 4.2.6.8 and 6.1.1.4'

loop_
_geom_angle_atom_site_label_1
_geom_angle_atom_site_label_2
_geom_angle_atom_site_label_3
_geom_angle
_geom_angle_site_symmetry_1
_geom_angle_site_symmetry_3
O1 Zn1 O1 91.91(11) . 8_756
O1 Zn1 N6 95.85(9) . 8_756
O1 Zn1 N6 150.55(9) 8_756 8_756
N2 Zn1 O1 112.02(9) . 8_756
N2 Zn1 O1 74.27(9) . .
N2 Zn1 N6 97.43(10) . 8_756
N2 Zn1 N3 75.36(10) . .
N5 Zn1 O1 101.50(9) 8_756 .
N5 Zn1 O1 74.58(9) 8_756 8_756
N5 Zn1 N2 171.99(10) 8_756 .
N5 Zn1 N6 76.04(10) 8_756 8_756
N5 Zn1 N3 109.55(10) 8_756 .
N3 Zn1 O1 92.47(9) . 8_756
N3 Zn1 O1 148.69(9) . .
N3 Zn1 N6 95.41(10) . 8_756
Zn1 O1 Zn1 133.86(10) . 7_576
C1 O1 Zn1 110.56(18) . 7_576
C1 O1 Zn1 115.56(18) . .
O1 C1 N4 126.9(3) . .
O1 C1 N1 118.5(3) . .
N4 C1 N1 114.6(3) . .
C1 N4 N5 108.2(2) . .
N1 N2 Zn1 116.35(19) . .
C2 N2 Zn1 120.7(2) . .
C2 N2 N1 122.9(3) . .
N2 N1 C1 114.8(3) . .
N4 N5 Zn1 119.54(19) . 7_576
C9 N5 Zn1 119.8(2) . 7_576
C9 N5 N4 120.4(3) . .
N5 C9 C15 124.0(3) . .
N5 C9 C10 115.0(3) . .
C10 C9 C15 120.9(3) . .
N6 C10 C9 115.6(3) . .
N6 C10 C11 120.7(3) . .
C11 C10 C9 123.6(3) . .
C10 N6 Zn1 113.1(2) . 7_576
C14 N6 Zn1 127.5(2) . 7_576
C14 N6 C10 119.4(3) . .
C3 N3 Zn1 114.6(2) . .
C7 N3 Zn1 125.9(2) . .
C7 N3 C3 119.3(3) . .
C12 C13 C14 117.6(4) . .
N6 C14 C13 123.0(4) . .
C12 C11 C10 118.7(4) . .
C13 C12 C11 120.6(3) . .
N3 C3 C4 120.8(3) . .
N3 C3 C2 115.7(3) . .
C4 C3 C2 123.5(3) . .
N3 C7 C6 122.3(4) . .
C5 C4 C3 119.4(4) . .
N2 C2 C3 113.2(3) . .
N2 C2 C8 123.3(3) . .
C3 C2 C8 123.5(3) . .
C5 C6 C7 118.6(4) . .
C6 C5 C4 119.6(4) . .
O6 N8 O6 119.6(7) 2_655 .
O6 N8 O5 120.2(4) . .
O6 N8 O5 120.2(4) 2_655 .
O3 N7 O3 118.5(4) 2 .
O4 N7 O3 120.8(2) . .
O4 N7 O3 120.8(2) . 2

loop_
_geom_bond_atom_site_label_1
_geom_bond_atom_site_label_2
_geom_bond_distance
_geom_bond_site_symmetry_2
Zn1 O1 2.140(2) 8_756
Zn1 O1 2.134(2) .
Zn1 N2 2.082(3) .
Zn1 N5 2.054(3) 8_756
Zn1 N6 2.168(3) 8_756
Zn1 N3 2.133(3) .
O1 Zn1 2.140(2) 7_576
O1 C1 1.274(4) .
C1 N4 1.332(4) .
C1 N1 1.369(4) .
N4 N5 1.373(4) .
N2 N1 1.353(4) .
N2 C2 1.282(4) .
N5 Zn1 2.054(3) 7_576
N5 C9 1.281(4) .
C9 C15 1.491(5) .
C9 C10 1.477(5) .
C10 N6 1.346(4) .
C10 C11 1.389(5) .
N6 Zn1 2.168(3) 7_576
N6 C14 1.324(4) .
N3 C3 1.351(4) .
N3 C7 1.330(5) .
C13 C14 1.384(5) .
C13 C12 1.364(6) .
C11 C12 1.378(6) .
C3 C4 1.385(5) .
C3 C2 1.485(5) .
C7 C6 1.390(5) .
C4 C5 1.380(6) .
C2 C8 1.496(5) .
C6 C5 1.366(6) .
N8 O6 1.192(5) 2_655
N8 O6 1.192(5) .
N8 O5 1.236(7) .
O3 N7 1.249(4) .
N7 O3 1.249(4) 2
N7 O4 1.205(6) .
O2 C16 1.341(6) .
